data_7124696
loop_
_publ_author_name
'Blair, V. L.'
'Stevens, M. A.'
'Thompson, C. D.'

_publ_section_title
;
 The importance of the Lewis base in lithium mediated metallation and bond
 cleavage reaction of allyl amines and allyl phosphines.
;
_journal_issue 52
_journal_name_full 'Chemical communications (Cambridge, England)'
_journal_page_first 8111
_journal_page_last 8114
_journal_paper_doi 10.1039/c6cc03947b
_journal_volume 52
_journal_year 2016
_chemical_formula_moiety 'C38 H48 Li2 O2 P2'
_chemical_formula_sum 'C38 H48 Li2 O2 P2'
_chemical_formula_weight 612.58
_space_group_IT_number 9
_space_group_name_Hall 'C -2yc'
_space_group_name_H-M_alt 'C 1 c 1'
_symmetry_cell_setting monoclinic
_symmetry_space_group_name_H-M 'C 1 c 1'
_atom_sites_solution_hydrogens geom
_atom_sites_solution_primary direct
_atom_sites_solution_secondary difmap
_audit_creation_method SHELXL-97
_audit_update_record
;
2016-02-10 deposited with the CCDC.
2016-05-27 downloaded from the CCDC.
;
_cell_angle_alpha 90.00
_cell_angle_beta 95.24(3)
_cell_angle_gamma 90.00
_cell_formula_units_Z 2
_cell_length_a 10.592(2)
_cell_length_b 18.626(4)
_cell_length_c 9.1190(18)
_cell_measurement_reflns_used 13140
_cell_measurement_temperature 173(2)
_cell_measurement_theta_max 27.93
_cell_measurement_theta_min 2.21
_cell_volume 1791.5(6)
_computing_cell_refinement 'XDS (Kabasch, 1993)'
_computing_data_collection 'Blue Ice (McPhillips, 2002)'
_computing_data_reduction 'XDS (Kabasch, 1993)'
_computing_molecular_graphics X-Seed
_computing_publication_material CIFTAB
_computing_structure_refinement 'SHELXL-97 (Sheldrick, 1997)'
_computing_structure_solution 'SHELXS-97 (Sheldrick, 1990)'
_diffrn_ambient_temperature 173(2)
_diffrn_measured_fraction_theta_full 0.994
_diffrn_measured_fraction_theta_max 0.993
_diffrn_measurement_device_type 'ADSC Quantum 210r CCD'
_diffrn_measurement_method '\f scan'
_diffrn_radiation_monochromator silicon
_diffrn_radiation_source 'MX1 beamline, Australian Synchrotron'
_diffrn_radiation_type synchrotron
_diffrn_radiation_wavelength 0.71073
_diffrn_reflns_av_R_equivalents 0.0392
_diffrn_reflns_av_sigmaI/netI 0.0335
_diffrn_reflns_limit_h_max 13
_diffrn_reflns_limit_h_min -13
_diffrn_reflns_limit_k_max 24
_diffrn_reflns_limit_k_min -24
_diffrn_reflns_limit_l_max 12
_diffrn_reflns_limit_l_min -12
_diffrn_reflns_number 14517
_diffrn_reflns_theta_full 27.50
_diffrn_reflns_theta_max 27.96
_diffrn_reflns_theta_min 2.19
_exptl_absorpt_coefficient_mu 0.151
_exptl_absorpt_correction_type none
_exptl_crystal_colour yellow
_exptl_crystal_density_diffrn 1.136
_exptl_crystal_density_method 'not measured'
_exptl_crystal_description needle
_exptl_crystal_F_000 656
_exptl_crystal_size_max 0.09
_exptl_crystal_size_mid 0.02
_exptl_crystal_size_min 0.02
_refine_diff_density_max 0.265
_refine_diff_density_min -0.360
_refine_diff_density_rms 0.048
_refine_ls_abs_structure_details 'Flack H D (1983), Acta Cryst. A39, 876-881'
_refine_ls_abs_structure_Flack 0.01(7)
_refine_ls_extinction_method none
_refine_ls_goodness_of_fit_ref 1.046
_refine_ls_hydrogen_treatment constr
_refine_ls_matrix_type full
_refine_ls_number_parameters 201
_refine_ls_number_reflns 4215
_refine_ls_number_restraints 2
_refine_ls_restrained_S_all 1.046
_refine_ls_R_factor_all 0.0352
_refine_ls_R_factor_gt 0.0343
_refine_ls_shift/su_max 0.000
_refine_ls_shift/su_mean 0.000
_refine_ls_structure_factor_coef Fsqd
_refine_ls_weighting_details 'calc w=1/[\s^2^(Fo^2^)+(0.0500P)^2^+1.0616P] where P=(Fo^2^+2Fc^2^)/3'
_refine_ls_weighting_scheme calc
_refine_ls_wR_factor_gt 0.0902
_refine_ls_wR_factor_ref 0.0908
_reflns_number_gt 4111
_reflns_number_total 4215
_reflns_threshold_expression >2sigma(I)
_cod_data_source_file c6cc03947b2.cif
_cod_data_source_block vb170
_cod_original_sg_symbol_H-M Cc
_cod_database_code 7124696

loop_
_symmetry_equiv_pos_as_xyz
'x, y, z'
'x, -y, z+1/2'
'x+1/2, y+1/2, z'
'x+1/2, -y+1/2, z+1/2'

loop_
_atom_site_label
_atom_site_type_symbol
_atom_site_fract_x
_atom_site_fract_y
_atom_site_fract_z
_atom_site_U_iso_or_equiv
_atom_site_adp_type
_atom_site_occupancy
_atom_site_symmetry_multiplicity
_atom_site_calc_flag
_atom_site_refinement_flags
P1 P 0.71847(4) 0.091182(18) 0.33567(4) 0.01598(9) Uani 1 1 d .
O1 O 0.59877(12) 0.14635(6) 0.66961(14) 0.0263(3) Uani 1 1 d .
C1 C 0.65507(14) 0.05914(8) 0.16267(17) 0.0196(3) Uani 1 1 d .
H1 H 0.7081 0.0517 0.0855 0.023 Uiso 1 1 calc R
C2 C 0.52338(14) 0.04469(8) 0.14094(17) 0.0192(3) Uani 1 1 d .
H2 H 0.4796 0.0421 0.2272 0.023 Uiso 1 1 calc R
C3 C 0.45198(17) 0.03402(9) 0.0099(2) 0.0267(3) Uani 1 1 d .
H3A H 0.4907 0.0360 -0.0800 0.032 Uiso 1 1 calc R
H3B H 0.3637 0.0247 0.0088 0.032 Uiso 1 1 calc R
C4 C 0.89042(14) 0.08018(8) 0.33398(16) 0.0180(3) Uani 1 1 d .
C5 C 0.95926(15) 0.03959(9) 0.44142(18) 0.0224(3) Uani 1 1 d .
H5 H 0.9169 0.0171 0.5166 0.027 Uiso 1 1 calc R
C6 C 1.09030(16) 0.03158(10) 0.4397(2) 0.0275(3) Uani 1 1 d .
H6 H 1.1365 0.0038 0.5137 0.033 Uiso 1 1 calc R
C7 C 1.15314(15) 0.06402(10) 0.3307(2) 0.0262(3) Uani 1 1 d .
H7 H 1.2421 0.0582 0.3295 0.031 Uiso 1 1 calc R
C8 C 1.08562(16) 0.10509(10) 0.2232(2) 0.0244(3) Uani 1 1 d .
H8 H 1.1285 0.1277 0.1486 0.029 Uiso 1 1 calc R
C9 C 0.95582(15) 0.11300(9) 0.22496(18) 0.0215(3) Uani 1 1 d .
H9 H 0.9103 0.1411 0.1511 0.026 Uiso 1 1 calc R
C10 C 0.71215(17) 0.19035(7) 0.32440(19) 0.0197(3) Uani 1 1 d .
C11 C 0.62919(16) 0.22472(10) 0.2186(2) 0.0249(4) Uani 1 1 d .
H11 H 0.5781 0.1970 0.1487 0.030 Uiso 1 1 calc R
C12 C 0.62115(19) 0.29936(10) 0.2152(2) 0.0327(4) Uani 1 1 d .
H12 H 0.5649 0.3224 0.1428 0.039 Uiso 1 1 calc R
C13 C 0.69485(19) 0.34013(9) 0.3171(2) 0.0339(5) Uani 1 1 d .
H13 H 0.6889 0.3910 0.3145 0.041 Uiso 1 1 calc R
C14 C 0.77677(19) 0.30724(10) 0.4223(2) 0.0295(4) Uani 1 1 d .
H14 H 0.8275 0.3353 0.4918 0.035 Uiso 1 1 calc R
C15 C 0.78500(17) 0.23243(9) 0.42645(19) 0.0235(3) Uani 1 1 d .
H15 H 0.8410 0.2099 0.4998 0.028 Uiso 1 1 calc R
C16 C 0.6913(2) 0.17553(10) 0.7779(2) 0.0329(4) Uani 1 1 d .
H16A H 0.6533 0.1820 0.8723 0.039 Uiso 1 1 calc R
H16B H 0.7199 0.2230 0.7451 0.039 Uiso 1 1 calc R
C17 C 0.8022(2) 0.12522(11) 0.7993(2) 0.0345(4) Uani 1 1 d .
H17A H 0.7733 0.0783 0.8315 0.052 Uiso 1 1 calc R
H17B H 0.8652 0.1448 0.8742 0.052 Uiso 1 1 calc R
H17C H 0.8406 0.1198 0.7061 0.052 Uiso 1 1 calc R
C18 C 0.50283(18) 0.19916(10) 0.6233(2) 0.0340(4) Uani 1 1 d .
H18A H 0.5426 0.2406 0.5775 0.041 Uiso 1 1 calc R
H18B H 0.4620 0.2167 0.7099 0.041 Uiso 1 1 calc R
C19 C 0.40553(18) 0.16614(11) 0.5152(3) 0.0378(4) Uani 1 1 d .
H19A H 0.4458 0.1505 0.4281 0.057 Uiso 1 1 calc R
H19B H 0.3396 0.2016 0.4861 0.057 Uiso 1 1 calc R
H19C H 0.3673 0.1247 0.5604 0.057 Uiso 1 1 calc R
Li2 Li 0.6187(3) 0.05343(14) 0.5731(3) 0.0223(5) Uani 1 1 d .

loop_
_atom_site_aniso_label
_atom_site_aniso_U_11
_atom_site_aniso_U_22
_atom_site_aniso_U_33
_atom_site_aniso_U_23
_atom_site_aniso_U_13
_atom_site_aniso_U_12
P1 0.01631(15) 0.01362(15) 0.01832(16) -0.00039(15) 0.00325(11) -0.00103(14)
O1 0.0324(6) 0.0206(6) 0.0268(6) -0.0063(5) 0.0079(5) -0.0006(5)
C1 0.0199(7) 0.0179(7) 0.0215(7) -0.0003(6) 0.0051(5) 0.0003(5)
C2 0.0198(7) 0.0140(6) 0.0239(7) -0.0026(6) 0.0023(6) 0.0029(5)
C3 0.0257(8) 0.0213(8) 0.0315(8) -0.0038(7) -0.0056(6) 0.0027(6)
C4 0.0196(7) 0.0147(6) 0.0200(7) -0.0017(5) 0.0030(5) -0.0009(5)
C5 0.0216(7) 0.0203(7) 0.0253(7) 0.0039(6) 0.0024(6) 0.0021(6)
C6 0.0231(8) 0.0283(8) 0.0306(9) 0.0044(7) 0.0003(6) 0.0037(6)
C7 0.0171(7) 0.0269(8) 0.0351(9) -0.0024(7) 0.0046(6) 0.0001(6)
C8 0.0224(8) 0.0224(7) 0.0294(8) 0.0013(6) 0.0086(6) -0.0025(6)
C9 0.0213(7) 0.0200(7) 0.0237(7) 0.0025(6) 0.0044(5) -0.0004(6)
C10 0.0217(6) 0.0163(6) 0.0222(7) -0.0009(7) 0.0076(5) -0.0013(7)
C11 0.0245(8) 0.0184(7) 0.0320(9) 0.0002(6) 0.0031(7) 0.0018(6)
C12 0.0320(9) 0.0219(9) 0.0447(11) 0.0047(8) 0.0053(8) 0.0060(7)
C13 0.0412(11) 0.0138(7) 0.0492(12) -0.0001(8) 0.0184(9) 0.0022(7)
C14 0.0379(10) 0.0170(8) 0.0351(9) -0.0086(7) 0.0121(8) -0.0064(7)
C15 0.0282(8) 0.0185(8) 0.0245(8) -0.0017(6) 0.0072(7) -0.0029(6)
C16 0.0524(11) 0.0229(9) 0.0240(8) -0.0058(7) 0.0067(8) -0.0048(8)
C17 0.0415(10) 0.0347(10) 0.0267(9) -0.0024(7) -0.0003(7) -0.0090(8)
C18 0.0358(10) 0.0201(8) 0.0484(11) -0.0049(8) 0.0157(8) 0.0026(7)
C19 0.0292(9) 0.0331(10) 0.0521(12) 0.0018(9) 0.0091(8) 0.0067(8)
Li2 0.0282(14) 0.0139(11) 0.0251(13) 0.0006(10) 0.0045(11) -0.0035(10)

loop_
_atom_type_symbol
_atom_type_description
_atom_type_scat_dispersion_real
_atom_type_scat_dispersion_imag
_atom_type_scat_source
C C 0.0033 0.0016 'International Tables Vol C Tables 4.2.6.8 and 6.1.1.4'
H H 0.0000 0.0000 'International Tables Vol C Tables 4.2.6.8 and 6.1.1.4'
Li Li -0.0003 0.0001 'International Tables Vol C Tables 4.2.6.8 and 6.1.1.4'
O O 0.0106 0.0060 'International Tables Vol C Tables 4.2.6.8 and 6.1.1.4'
P P 0.1023 0.0942 'International Tables Vol C Tables 4.2.6.8 and 6.1.1.4'

loop_
_geom_angle_atom_site_label_1
_geom_angle_atom_site_label_2
_geom_angle_atom_site_label_3
_geom_angle
_geom_angle_site_symmetry_1
_geom_angle_site_symmetry_3
C1 P1 C4 104.61(8) . .
C1 P1 C10 106.24(8) . .
C4 P1 C10 98.16(7) . .
C1 P1 Li2 120.34(8) . .
C4 P1 Li2 117.24(8) . .
C10 P1 Li2 107.56(8) . .
C16 O1 C18 111.14(14) . .
C16 O1 Li2 123.29(14) . .
C18 O1 Li2 124.71(14) . .
C2 C1 P1 118.66(12) . .
C2 C1 Li2 68.99(11) . 2_554
P1 C1 Li2 132.34(11) . 2_554
C3 C2 C1 127.45(16) . .
C3 C2 Li2 82.26(12) . 2_554
C1 C2 Li2 74.12(11) . 2_554
C2 C3 Li2 63.84(11) . 2_554
C5 C4 C9 118.38(14) . .
C5 C4 P1 120.80(12) . .
C9 C4 P1 120.81(12) . .
C4 C5 C6 120.51(15) . .
C7 C6 C5 120.31(16) . .
C6 C7 C8 119.78(15) . .
C9 C8 C7 119.89(15) . .
C8 C9 C4 121.14(15) . .
C15 C10 C11 118.51(14) . .
C15 C10 P1 120.59(13) . .
C11 C10 P1 120.80(13) . .
C12 C11 C10 120.32(17) . .
C13 C12 C11 120.21(18) . .
C14 C13 C12 120.28(15) . .
C13 C14 C15 119.78(17) . .
C10 C15 C14 120.89(17) . .
O1 C16 C17 109.30(15) . .
O1 C18 C19 109.66(15) . .
O1 Li2 C2 122.36(15) . 2
O1 Li2 C1 132.47(15) . 2
C2 Li2 C1 36.89(7) 2 2
O1 Li2 C3 126.28(15) . 2
C2 Li2 C3 33.90(7) 2 2
C1 Li2 C3 64.06(9) 2 2
O1 Li2 P1 101.78(11) . .
C2 Li2 P1 133.76(13) 2 .
C1 Li2 P1 118.83(12) 2 .
C3 Li2 P1 109.04(12) 2 .

loop_
_geom_bond_atom_site_label_1
_geom_bond_atom_site_label_2
_geom_bond_distance
_geom_bond_site_symmetry_2
P1 C1 1.7614(17) .
P1 C4 1.8343(16) .
P1 C10 1.8508(15) .
P1 Li2 2.592(3) .
O1 C16 1.434(2) .
O1 C18 1.449(2) .
O1 Li2 1.962(3) .
C1 C2 1.417(2) .
C1 Li2 2.270(3) 2_554
C2 C3 1.369(2) .
C2 Li2 2.203(3) 2_554
C3 Li2 2.432(3) 2_554
C4 C5 1.390(2) .
C4 C9 1.403(2) .
C5 C6 1.398(2) .
C6 C7 1.384(3) .
C7 C8 1.389(3) .
C8 C9 1.384(2) .
C10 C15 1.394(2) .
C10 C11 1.399(2) .
C11 C12 1.393(3) .
C12 C13 1.384(3) .
C13 C14 1.377(3) .
C14 C15 1.396(2) .
C16 C17 1.501(3) .
C18 C19 1.492(3) .
Li2 C2 2.203(3) 2
Li2 C1 2.270(3) 2
Li2 C3 2.432(3) 2
